data_2201063
loop_
_publ_author_name
'Gilardi, Richard'
'Tang, Datong'
'Eaton, Philip E.'

_publ_section_title
;
 1,2,4,5,6,7,8,9-Octachlorotricyclo[5.2.1.0^2,6^]deca-4,8-diene-3,10-diol
;
_journal_issue 5
_journal_name_full 'Acta Crystallographica Section E'
_journal_page_first o562
_journal_page_last o564
_journal_paper_doi 10.1107/S1600536802006992
_journal_volume 58
_journal_year 2002
_chemical_formula_iupac 'C10 H4 Cl8 O2'
_chemical_formula_moiety 'C10 H4 Cl8 O2'
_chemical_formula_sum 'C10 H4 Cl8 O2'
_chemical_formula_weight 439.73
_chemical_melting_point_gt 513.15
_chemical_name_common none
_chemical_name_systematic
;
1,2,4,5,6,7,8,9-octachlorotricyclo[5.2.1.0^2,6^]deca-4,8-diene-3,10-diol
;
_space_group_IT_number 14
_symmetry_cell_setting monoclinic
_symmetry_space_group_name_Hall '-P 2yn'
_symmetry_space_group_name_H-M 'P 1 21/n 1'
_atom_sites_solution_hydrogens difmap
_atom_sites_solution_primary direct
_atom_sites_solution_secondary direct
_cell_angle_alpha 90.00
_cell_angle_beta 91.31(2)
_cell_angle_gamma 90.00
_cell_formula_units_Z 4
_cell_length_a 8.323(2)
_cell_length_b 16.967(5)
_cell_length_c 10.411(3)
_cell_measurement_reflns_used 7940
_cell_measurement_temperature 98(2)
_cell_measurement_theta_max 28.28
_cell_measurement_theta_min 2.3
_cell_volume 1469.8(7)
_computing_cell_refinement SMART
_computing_data_collection 'SMART (Bruker, 2001)'
_computing_data_reduction 'SHELXTL (Sheldrick, 1997)'
_computing_molecular_graphics SHELXTL
_computing_publication_material SHELXTL
_computing_structure_refinement 'SHELXTL (Sheldrick, 1997)'
_computing_structure_solution 'SHELXS97 (Sheldrick, 1990)'
_diffrn_ambient_temperature 98(2)
_diffrn_measured_fraction_theta_full 0.979
_diffrn_measured_fraction_theta_max 0.979
_diffrn_measurement_device_type 'Bruker CCD area-detector'
_diffrn_measurement_method '\f and \w'
_diffrn_radiation_monochromator graphite
_diffrn_radiation_source 'fine-focus sealed tube'
_diffrn_radiation_type MoK\a
_diffrn_radiation_wavelength 0.71073
_diffrn_reflns_av_R_equivalents 0.0403
_diffrn_reflns_av_sigmaI/netI 0.0360
_diffrn_reflns_limit_h_max 10
_diffrn_reflns_limit_h_min -11
_diffrn_reflns_limit_k_max 21
_diffrn_reflns_limit_k_min -22
_diffrn_reflns_limit_l_max 13
_diffrn_reflns_limit_l_min -13
_diffrn_reflns_number 11732
_diffrn_reflns_theta_full 28.28
_diffrn_reflns_theta_max 28.28
_diffrn_reflns_theta_min 2.30
_diffrn_standards_decay_% 0
_diffrn_standards_number 0
_exptl_absorpt_coefficient_mu 1.526
_exptl_absorpt_correction_T_max 0.825
_exptl_absorpt_correction_T_min 0.617
_exptl_absorpt_correction_type integration
_exptl_absorpt_process_details '(Wuensch & Prewitt, 1965)'
_exptl_crystal_colour colorless
_exptl_crystal_density_diffrn 1.987
_exptl_crystal_density_meas ?
_exptl_crystal_density_method 'not measured'
_exptl_crystal_description 'irregular chunk'
_exptl_crystal_F_000 864
_exptl_crystal_size_max 0.44
_exptl_crystal_size_mid 0.29
_exptl_crystal_size_min 0.09
_refine_diff_density_max 0.482
_refine_diff_density_min -0.315
_refine_ls_extinction_method none
_refine_ls_goodness_of_fit_ref 1.012
_refine_ls_hydrogen_treatment constr
_refine_ls_matrix_type full
_refine_ls_number_parameters 192
_refine_ls_number_reflns 3575
_refine_ls_number_restraints 3
_refine_ls_restrained_S_all 1.012
_refine_ls_R_factor_all 0.0334
_refine_ls_R_factor_gt 0.0256
_refine_ls_shift/su_max <0.001
_refine_ls_shift/su_mean 0.000
_refine_ls_structure_factor_coef Fsqd
_refine_ls_weighting_details 'calc w = 1/[\s^2^(Fo^2^)+(0.0328P)^2^+0.0735P] where P = (Fo^2^+2Fc^2^)/3'
_refine_ls_weighting_scheme calc
_refine_ls_wR_factor_gt 0.0620
_refine_ls_wR_factor_ref 0.0643
_reflns_number_gt 3014
_reflns_number_total 3575
_reflns_threshold_expression I>2\s(I)
_cod_data_source_file cf6170.cif
_cod_data_source_block 2
_cod_depositor_comments
;
The following automatic conversions were performed:
'_symmetry_cell_setting' value 'Monoclinic' changed to 'monoclinic'
according to '/home/saulius/struct/CIF-dictionaries/cif_core.dic'
dictionary named 'cif_core.dic' version 2.4.1 from 2010-06-29.

Automatic conversion script
Id: cif_fix_enum 1527 2010-12-29 10:47:43Z saulius 

The following automatic conversions were performed:

'_chemical_melting_point' tag was changed to
'_chemical_melting_point_gt' since the value was specified 'more
than' ('>') a certain temperature. The value '>240C' was changed to
'513.15' - it was converted from degrees Celsius(C) to Kelvins(K).

Automatic conversion script
Id: cif_fix_values 1646 2011-03-28 12:23:43Z adriana 

The following automatic conversions were performed:

'_chemical_melting_point' tag was changed to
'_chemical_melting_point_gt' since the value was specified 'more
than' ('>') a certain temperature. The value '>240C' was changed to
'513.15' - it was converted from degrees Celsius(C) to
Kelvins(K).

'_symmetry_cell_setting' value 'Monoclinic' changed to
'monoclinic' according to
/home/saulius/struct/CIF-dictionaries/cif_core.dic dictionary named
'cif_core.dic' version 2.4.1 from 2010-06-29.

Automatic conversion script
Id: cif_fix_values 1715 2011-07-08 13:25:40Z adriana 

The following automatic conversions were performed:

'_exptl_crystal_density_meas' value 'not measured' was changed to '?'
- the value is perceived as not measured.

Automatic conversion script
Id: cif_fix_values 3008 2015-01-20 13:52:24Z robertas 
;
_cod_original_cell_volume 1469.7(13)
_cod_original_sg_symbol_H-M 'P 21/n'
_cod_database_code 2201063
_cod_database_fobs_code 2201063

loop_
_symmetry_equiv_pos_as_xyz
'x, y, z'
'-x+1/2, y+1/2, -z+1/2'
'-x, -y, -z'
'x-1/2, -y-1/2, z-1/2'

loop_
_atom_site_label
_atom_site_fract_x
_atom_site_fract_y
_atom_site_fract_z
_atom_site_U_iso_or_equiv
_atom_site_adp_type
_atom_site_calc_flag
_atom_site_refinement_flags
_atom_site_occupancy
_atom_site_disorder_assembly
_atom_site_disorder_group
_atom_site_type_symbol
C1 0.5158(2) 0.16437(10) 0.38102(16) 0.0140(3) Uani d . 1 A . C
Cl1 0.70779(5) 0.20011(3) 0.42141(4) 0.01986(11) Uani d . 1 . . Cl
C2 0.4239(2) 0.21053(10) 0.27008(17) 0.0144(3) Uani d . 1 . . C
Cl2 0.45082(5) 0.31380(3) 0.29058(4) 0.02063(11) Uani d . 1 . . Cl
C3 0.4687(2) 0.18841(11) 0.12999(17) 0.0167(4) Uani d . 1 . . C
H3 0.4703 0.2374 0.0766 0.020 Uiso calc R 1 . . H
O3 0.61744(15) 0.14998(8) 0.12129(12) 0.0204(3) Uani d . 1 . . O
H3A 0.6835 0.1800 0.0862 0.031 Uiso calc R 1 . . H
C4 0.3304(2) 0.13737(10) 0.08535(17) 0.0172(4) Uani d . 1 A . C
Cl4 0.33981(6) 0.08962(3) -0.05841(4) 0.02607(12) Uani d . 1 . . Cl
C5 0.2077(2) 0.13717(10) 0.16470(17) 0.0162(4) Uani d D 1 . . C
Cl5 0.02625(7) 0.09073(4) 0.13879(6) 0.0207(2) Uani d P 0.885(3) A 1 Cl
O5M 0.0517(8) 0.1154(9) 0.1582(15) 0.030(5) Uiso d PD 0.115(3) A 2 O
C5M 0.0081(19) 0.0531(10) 0.0745(18) 0.040(5) Uiso d PD 0.115(3) A 2 C
H5A -0.1076 0.0432 0.0796 0.060 Uiso calc PR 0.115(3) A 2 H
H5B 0.0674 0.0054 0.0995 0.060 Uiso calc PR 0.115(3) A 2 H
H5C 0.0342 0.0675 -0.0138 0.060 Uiso calc PR 0.115(3) A 2 H
C6 0.2440(2) 0.18066(10) 0.28725(16) 0.0140(3) Uani d . 1 A . C
Cl6 0.09911(5) 0.25682(3) 0.30924(4) 0.01856(11) Uani d . 1 . . Cl
C7 0.2607(2) 0.12493(11) 0.40896(16) 0.0141(3) Uani d . 1 . . C
Cl7 0.08070(5) 0.10266(3) 0.48585(4) 0.01924(11) Uani d . 1 A . Cl
C8 0.3574(2) 0.05353(10) 0.36683(16) 0.0141(3) Uani d . 1 A . C
Cl8 0.27801(5) -0.03716(3) 0.33544(4) 0.01949(11) Uani d . 1 . . Cl
C9 0.5089(2) 0.07636(10) 0.35249(16) 0.0138(3) Uani d . 1 . . C
Cl9 0.66962(5) 0.01975(3) 0.31588(4) 0.01750(10) Uani d . 1 A . Cl
C10 0.3924(2) 0.16515(10) 0.49216(17) 0.0150(4) Uani d . 1 A . C
H10 0.4289 0.1298 0.5640 0.018 Uiso calc R 1 . . H
O10 0.34762(15) 0.23895(7) 0.53908(12) 0.0192(3) Uani d . 1 . . O
H10A 0.4161 0.2543 0.5941 0.029 Uiso calc R 1 A . H

loop_
_atom_site_aniso_label
_atom_site_aniso_U_11
_atom_site_aniso_U_22
_atom_site_aniso_U_33
_atom_site_aniso_U_12
_atom_site_aniso_U_13
_atom_site_aniso_U_23
C1 0.0121(8) 0.0135(9) 0.0162(9) -0.0004(7) -0.0023(6) -0.0005(6)
Cl1 0.0140(2) 0.0192(2) 0.0261(2) -0.00254(17) -0.00400(17) -0.00151(17)
C2 0.0145(8) 0.0120(8) 0.0166(9) -0.0005(7) -0.0004(7) 0.0010(6)
Cl2 0.0231(2) 0.0127(2) 0.0260(2) -0.00090(17) -0.00203(18) 0.00153(17)
C3 0.0161(9) 0.0164(9) 0.0176(9) 0.0019(7) 0.0009(7) 0.0025(7)
O3 0.0150(6) 0.0227(7) 0.0238(7) 0.0017(5) 0.0053(5) 0.0037(5)
C4 0.0225(10) 0.0155(9) 0.0135(9) 0.0019(7) -0.0018(7) 0.0005(7)
Cl4 0.0305(3) 0.0305(3) 0.0173(2) 0.0013(2) 0.00119(19) -0.00738(18)
C5 0.0172(9) 0.0143(9) 0.0169(9) -0.0003(7) -0.0046(7) 0.0012(7)
Cl5 0.0164(3) 0.0228(4) 0.0226(3) -0.0043(2) -0.0050(2) -0.0002(2)
C6 0.0129(8) 0.0145(9) 0.0146(8) 0.0026(7) -0.0005(6) 0.0014(6)
Cl6 0.0171(2) 0.0195(2) 0.0190(2) 0.00605(17) -0.00047(16) 0.00090(16)
C7 0.0123(8) 0.0165(9) 0.0135(8) -0.0006(7) 0.0007(6) 0.0013(6)
Cl7 0.0145(2) 0.0234(2) 0.0200(2) 0.00035(17) 0.00379(16) 0.00355(17)
C8 0.0175(9) 0.0114(8) 0.0134(8) -0.0007(7) -0.0017(7) 0.0009(6)
Cl8 0.0208(2) 0.0145(2) 0.0231(2) -0.00349(17) -0.00181(17) -0.00075(17)
C9 0.0156(8) 0.0143(9) 0.0115(8) 0.0041(7) -0.0010(6) 0.0007(6)
Cl9 0.0169(2) 0.0170(2) 0.0187(2) 0.00429(17) 0.00210(16) -0.00023(16)
C10 0.0159(9) 0.0140(9) 0.0151(9) 0.0032(7) -0.0004(7) -0.0005(6)
O10 0.0198(7) 0.0185(7) 0.0191(7) 0.0029(5) -0.0043(5) -0.0075(5)

loop_
_atom_type_symbol
_atom_type_description
_atom_type_scat_dispersion_real
_atom_type_scat_dispersion_imag
_atom_type_scat_source
C C 0.0033 0.0016 'International Tables Vol C Tables 4.2.6.8 and 6.1.1.4'
H H 0.0000 0.0000 'International Tables Vol C Tables 4.2.6.8 and 6.1.1.4'
O O 0.0106 0.0060 'International Tables Vol C Tables 4.2.6.8 and 6.1.1.4'
Cl Cl 0.1484 0.1585 'International Tables Vol C Tables 4.2.6.8 and 6.1.1.4'

loop_
_geom_angle_atom_site_label_1
_geom_angle_atom_site_label_2
_geom_angle_atom_site_label_3
_geom_angle
C9 C1 C10 97.47(13)
C9 C1 C2 109.16(14)
C10 C1 C2 102.78(13)
C9 C1 Cl1 114.61(12)
C10 C1 Cl1 115.49(12)
C2 C1 Cl1 115.35(12)
C3 C2 C1 116.26(14)
C3 C2 C6 105.88(14)
C1 C2 C6 101.59(13)
C3 C2 Cl2 108.49(12)
C1 C2 Cl2 110.07(12)
C6 C2 Cl2 114.57(12)
O3 C3 C4 112.46(14)
O3 C3 C2 113.71(14)
C4 C3 C2 103.28(13)
O3 C3 H3 109.1
C4 C3 H3 109.1
C2 C3 H3 109.1
C3 O3 H3A 109.5
C5 C4 C3 113.75(16)
C5 C4 Cl4 126.59(15)
C3 C4 Cl4 119.61(13)
C4 C5 O5M 136.2(6)
C4 C5 C6 112.68(16)
O5M C5 C6 110.6(6)
C4 C5 Cl5 126.07(15)
O5M C5 Cl5 13.2(5)
C6 C5 Cl5 121.22(13)
C5 O5M C5M 118.0(8)
O5M C5M H5A 109.5
O5M C5M H5B 109.5
H5A C5M H5B 109.5
O5M C5M H5C 109.5
H5A C5M H5C 109.5
H5B C5M H5C 109.5
C5 C6 C7 113.54(14)
C5 C6 C2 103.43(13)
C7 C6 C2 102.33(13)
C5 C6 Cl6 110.01(12)
C7 C6 Cl6 112.13(11)
C2 C6 Cl6 115.01(12)
C8 C7 C10 98.09(13)
C8 C7 C6 106.36(13)
C10 C7 C6 103.52(14)
C8 C7 Cl7 114.93(12)
C10 C7 Cl7 116.26(12)
C6 C7 Cl7 115.62(12)
C9 C8 C7 107.97(15)
C9 C8 Cl8 127.28(14)
C7 C8 Cl8 124.64(13)
C8 C9 C1 107.16(14)
C8 C9 Cl9 127.89(14)
C1 C9 Cl9 124.90(13)
O10 C10 C7 113.67(14)
O10 C10 C1 116.79(14)
C7 C10 C1 92.93(13)
O10 C10 H10 110.8
C7 C10 H10 110.8
C1 C10 H10 110.8
C10 O10 H10A 109.5

loop_
_geom_bond_atom_site_label_1
_geom_bond_atom_site_label_2
_geom_bond_site_symmetry_2
_geom_bond_distance
_geom_bond_publ_flag
C1 C9 . 1.523(2) ?
C1 C10 . 1.565(2) ?
C1 C2 . 1.579(2) ?
C1 Cl1 . 1.7511(17) ?
C2 C3 . 1.559(2) ?
C2 C6 . 1.595(2) ?
C2 Cl2 . 1.7787(18) ?
C3 O3 . 1.404(2) ?
C3 C4 . 1.505(3) ?
C3 H3 . 1.000 ?
O3 H3A . 0.840 ?
C4 C5 . 1.328(2) ?
C4 Cl4 . 1.7052(18) ?
C5 O5M . 1.350(5) ?
C5 C6 . 1.499(2) ?
C5 Cl5 . 1.7192(19) ?
O5M C5M . 1.412(5) ?
C5M H5A . 0.980 ?
C5M H5B . 0.980 ?
C5M H5C . 0.980 ?
C6 C7 . 1.585(2) ?
C6 Cl6 . 1.7855(17) ?
C7 C8 . 1.524(2) ?
C7 C10 . 1.540(2) ?
C7 Cl7 . 1.7560(17) ?
C8 C9 . 1.331(2) ?
C8 Cl8 . 1.7032(17) ?
C9 Cl9 . 1.6971(17) ?
C10 O10 . 1.398(2) ?
C10 H10 . 1.000 ?
O10 H10A . 0.840 ?

loop_
_geom_hbond_atom_site_label_D
_geom_hbond_atom_site_label_H
_geom_hbond_atom_site_label_A
_geom_hbond_site_symmetry_A
_geom_hbond_distance_DH
_geom_hbond_distance_HA
_geom_hbond_distance_DA
_geom_hbond_angle_DHA
O3 H3A O10 4_665 0.84 2.01 2.8334(17) 168
O10 H10A Cl6 4_666 0.84 2.69 3.4680(14) 156
